data_4112682
loop_
_publ_author_name
'Wei Lu'
'Michael C. W. Chan'
'Nianyong Zhu'
'Chi-Ming Che'
'Chuannan Li'
'Zheng Hui'

_publ_contact_author_address
;
Department of Chemistry, The University of Hong Kong, Pokfulam Road, 
Hong kong SAR, China
;
_publ_contact_author_name 'Chi-Ming Che (Prof.)'
_publ_section_title
;
 Structural and Spectroscopic Studies on Pt...Pt and \p-\p Interactions in
 Luminescent Multinuclear Cyclometalated Platinum(II) Homologues Tethered
 by Oligophosphine Auxiliaries
;
_journal_name_full 'Journal of the American Chemical Society'
_journal_page_first 7639
_journal_page_last 7651
_journal_paper_doi 10.1021/ja039727o
_journal_volume 126
_journal_year 2004
_chemical_formula_moiety 'C40 H30 F12 O10 P4 Pt2'
_chemical_formula_sum 'C77 H82 F12 N6 O8 P4 Pt2'
_chemical_formula_weight 1961.55
_chemical_name_systematic
;
 ?
;
_space_group_IT_number 179
_symmetry_cell_setting trigonal
_symmetry_space_group_name_Hall 'P 65 2 (0 0 1)'
_symmetry_space_group_name_H-M 'P 65 2 2'
_atom_sites_solution_hydrogens geom
_atom_sites_solution_primary direct
_atom_sites_solution_secondary difmap
_audit_creation_method SHELXL-97
_cell_angle_alpha 90.00
_cell_angle_beta 90.00
_cell_angle_gamma 120.00
_cell_formula_units_Z 6
_cell_length_a 19.365(3)
_cell_length_b 19.365(3)
_cell_length_c 42.143(8)
_cell_measurement_reflns_used 0
_cell_measurement_temperature 253(2)
_cell_measurement_theta_max 0
_cell_measurement_theta_min 0
_cell_volume 13686(4)
_computing_molecular_graphics 'Ortep-3 for Windows (Farrugia, 1997)'
_computing_publication_material 'WinGX publication routines (Farrugia, 1999)'
_computing_structure_refinement 'SHELXL-97 (Sheldrick, 1997)'
_computing_structure_solution 'SHELXS-97 (Sheldrick, 1997)'
_diffrn_ambient_temperature 253(2)
_diffrn_measured_fraction_theta_full 0.808
_diffrn_measured_fraction_theta_max 0.808
_diffrn_radiation_monochromator graphite
_diffrn_radiation_source 'fine-focus sealed tube'
_diffrn_radiation_type MoK\a
_diffrn_radiation_wavelength 0.71073
_diffrn_reflns_av_R_equivalents 0.0835
_diffrn_reflns_av_sigmaI/netI 0.1337
_diffrn_reflns_limit_h_max 22
_diffrn_reflns_limit_h_min -22
_diffrn_reflns_limit_k_max 22
_diffrn_reflns_limit_k_min -19
_diffrn_reflns_limit_l_max 42
_diffrn_reflns_limit_l_min -47
_diffrn_reflns_number 39584
_diffrn_reflns_theta_full 25.40
_diffrn_reflns_theta_max 25.40
_diffrn_reflns_theta_min 1.21
_exptl_absorpt_coefficient_mu 3.208
_exptl_absorpt_correction_type none
_exptl_crystal_colour orange
_exptl_crystal_density_diffrn 1.428
_exptl_crystal_description prism
_exptl_crystal_F_000 5844
_exptl_crystal_size_max 0.5
_exptl_crystal_size_mid 0.25
_exptl_crystal_size_min 0.15
_refine_diff_density_max 1.453
_refine_diff_density_min -1.114
_refine_diff_density_rms 0.293
_refine_ls_abs_structure_details 'Flack H D (1983), Acta Cryst. A39, 876-881'
_refine_ls_abs_structure_Flack 0.018(18)
_refine_ls_extinction_method none
_refine_ls_goodness_of_fit_ref 1.034
_refine_ls_hydrogen_treatment mixed
_refine_ls_matrix_type full
_refine_ls_number_parameters 443
_refine_ls_number_reflns 6474
_refine_ls_number_restraints 43
_refine_ls_restrained_S_all 1.041
_refine_ls_R_factor_all 0.0844
_refine_ls_R_factor_gt 0.0497
_refine_ls_shift/su_max 0.001
_refine_ls_shift/su_mean 0.000
_refine_ls_structure_factor_coef Fsqd
_refine_ls_weighting_details 'calc w=1/[\s^2^(Fo^2^)+(0.0779P)^2^+0.0000P] where P=(Fo^2^+2Fc^2^)/3'
_refine_ls_weighting_scheme calc
_refine_ls_wR_factor_gt 0.1411
_refine_ls_wR_factor_ref 0.1618
_reflns_number_gt 4075
_reflns_number_total 6474
_reflns_threshold_expression >2sigma(I)
_cod_data_source_file ja039727osi20040406_083915_4.cif
_cod_data_source_block Cpd22(PF6)2-mar794
_cod_database_code 4112682

loop_
_symmetry_equiv_pos_as_xyz
'x, y, z'
'-x, -y, z+1/2'
'-y, -x, -z+1/6'
'y, x, -z+2/3'
'x-y, -y, -z'
'-x+y, y, -z+1/2'
'x, x-y, -z+5/6'
'-x, -x+y, -z+1/3'
'-y, x-y, z+2/3'
'y, -x+y, z+1/6'
'x-y, x, z+5/6'
'-x+y, -x, z+1/3'

loop_
_atom_site_label
_atom_site_type_symbol
_atom_site_fract_x
_atom_site_fract_y
_atom_site_fract_z
_atom_site_U_iso_or_equiv
_atom_site_adp_type
_atom_site_occupancy
_atom_site_symmetry_multiplicity
_atom_site_calc_flag
_atom_site_refinement_flags
Pt1 Pt 0.28689(4) 0.81565(4) 0.044523(12) 0.0542(2) Uani 1 1 d .
P1 P 0.2958(3) 0.7042(3) 0.04525(8) 0.0577(10) Uani 1 1 d .
P2 P -0.0173(6) 1.0000 0.0000 0.136(4) Uani 1 2 d S
P3 P -0.0628(12) 0.5248(12) -0.0807(4) 0.163(6) Uiso 0.50 1 d PD
O1 O 0.4751(9) 1.2393(9) 0.0635(3) 0.115(5) Uani 1 1 d D
O2 O 0.4570(10) 1.1749(11) 0.1288(4) 0.152(6) Uiso 1 1 d D
O3 O 0.3140(10) 1.1836(13) 0.1487(4) 0.178(8) Uiso 1 1 d D
O4 O 0.2332(10) 1.1823(12) 0.0907(3) 0.143(7) Uani 1 1 d D
N1 N 0.1602(7) 0.7754(8) 0.0454(2) 0.056(3) Uani 1 1 d .
N2 N 0.2805(9) 0.9152(7) 0.0414(2) 0.058(3) Uani 1 1 d .
N3 N 0.2791(9) 1.1279(9) 0.0372(3) 0.068(4) Uani 1 1 d .
C1 C 0.1001(10) 0.7004(10) 0.0477(3) 0.059(4) Uani 1 1 d .
H1 H 0.1120 0.6595 0.0493 0.070 Uiso 1 1 calc R
C2 C 0.0217(12) 0.6810(10) 0.0477(3) 0.074(5) Uani 1 1 d .
H2 H -0.0189 0.6282 0.0493 0.088 Uiso 1 1 calc R
C3 C 0.0045(10) 0.7415(10) 0.0452(3) 0.069(5) Uani 1 1 d .
H3 H -0.0479 0.7310 0.0458 0.083 Uiso 1 1 calc R
C4 C 0.0681(11) 0.8195(10) 0.0415(3) 0.064(4) Uani 1 1 d .
H4 H 0.0580 0.8611 0.0383 0.077 Uiso 1 1 calc R
C5 C 0.1440(9) 0.8347(9) 0.0427(3) 0.045(3) Uani 1 1 d .
C6 C 0.2096(9) 0.9122(10) 0.0410(3) 0.052(4) Uani 1 1 d .
C7 C 0.2067(9) 0.9815(11) 0.0403(3) 0.058(4) Uani 1 1 d .
H7 H 0.1575 0.9791 0.0411 0.070 Uiso 1 1 calc R
C8 C 0.2740(12) 1.0532(12) 0.0385(3) 0.067(5) Uani 1 1 d .
C9 C 0.3492(11) 1.0549(10) 0.0384(3) 0.069(5) Uani 1 1 d .
H9 H 0.3964 1.1035 0.0366 0.083 Uiso 1 1 calc R
C10 C 0.3522(11) 0.9840(10) 0.0410(3) 0.062(5) Uani 1 1 d .
C11 C 0.4204(9) 0.9739(10) 0.0407(4) 0.056(4) Uani 1 1 d .
C12 C 0.4045(10) 0.8984(11) 0.0423(3) 0.062(5) Uani 1 1 d .
C13 C 0.4733(12) 0.8883(11) 0.0427(3) 0.080(5) Uani 1 1 d .
H13 H 0.4651 0.8367 0.0424 0.096 Uiso 1 1 calc R
C14 C 0.5503(9) 0.9508(12) 0.0435(4) 0.076(5) Uani 1 1 d .
H14 H 0.5930 0.9415 0.0440 0.092 Uiso 1 1 calc R
C15 C 0.5626(12) 1.0251(13) 0.0436(5) 0.099(6) Uani 1 1 d .
H15 H 0.6142 1.0679 0.0456 0.119 Uiso 1 1 calc R
C16 C 0.4986(11) 1.0391(12) 0.0409(4) 0.077(5) Uani 1 1 d .
H16 H 0.5076 1.0908 0.0391 0.092 Uiso 1 1 calc R
C17 C 0.3542(11) 1.2045(10) 0.0356(3) 0.068(5) Uani 1 1 d .
H17A H 0.3426 1.2448 0.0278 0.081 Uiso 1 1 calc R
H17B H 0.3888 1.1997 0.0202 0.081 Uiso 1 1 calc R
C18 C 0.4006(12) 1.2344(11) 0.0676(4) 0.083(5) Uani 1 1 d .
H18A H 0.4079 1.2863 0.0730 0.099 Uiso 1 1 calc R
H18B H 0.3711 1.1975 0.0845 0.099 Uiso 1 1 calc R
C19 C 0.5308(12) 1.2743(12) 0.0898(5) 0.155(10) Uiso 1 1 d D
H19A H 0.5841 1.3077 0.0814 0.186 Uiso 1 1 calc R
H19B H 0.5168 1.3080 0.1020 0.186 Uiso 1 1 calc R
C20 C 0.5309(13) 1.2155(16) 0.1103(5) 0.176(12) Uiso 1 1 d D
H20A H 0.5761 1.2409 0.1245 0.211 Uiso 1 1 calc R
H20B H 0.5364 1.1767 0.0977 0.211 Uiso 1 1 calc R
C23 C 0.2701(18) 1.2239(16) 0.1432(5) 0.188(13) Uiso 1 1 d D
H23A H 0.3047 1.2752 0.1334 0.225 Uiso 1 1 calc R
H23B H 0.2519 1.2334 0.1633 0.225 Uiso 1 1 calc R
C24 C 0.2013(13) 1.1762(19) 0.1226(5) 0.189(13) Uiso 1 1 d D
H24A H 0.1730 1.1210 0.1295 0.227 Uiso 1 1 calc R
H24B H 0.1648 1.1967 0.1230 0.227 Uiso 1 1 calc R
C25 C 0.1764(17) 1.1231(17) 0.0753(7) 0.144(10) Uani 1 1 d .
H25A H 0.1272 1.1246 0.0771 0.173 Uiso 1 1 calc R
H25B H 0.1676 1.0729 0.0838 0.173 Uiso 1 1 calc R
C26 C 0.2041(13) 1.1322(11) 0.0384(4) 0.096(7) Uani 1 1 d .
H26A H 0.1628 1.0897 0.0258 0.115 Uiso 1 1 calc R
H26B H 0.2136 1.1828 0.0300 0.115 Uiso 1 1 calc R
C27 C 0.3235(7) 0.6765(7) 0.0833 0.073(7) Uani 1 2 d S
H27A H 0.3810 0.6995 0.0833 0.087 Uiso 0.50 1 calc PR
H27B H 0.3005 0.6190 0.0833 0.087 Uiso 0.50 1 calc PR
C28 C 0.3680(10) 0.7017(10) 0.0174(3) 0.060(4) Uani 1 1 d .
C29 C 0.3789(11) 0.7452(11) -0.0124(3) 0.079(5) Uani 1 1 d .
H29 H 0.3525 0.7733 -0.0167 0.095 Uiso 1 1 calc R
C30 C 0.4313(13) 0.7414(14) -0.0336(4) 0.098(7) Uani 1 1 d .
H30 H 0.4423 0.7693 -0.0526 0.117 Uiso 1 1 calc R
C31 C 0.4674(14) 0.6979(15) -0.0274(5) 0.122(9) Uani 1 1 d .
H31 H 0.5005 0.6957 -0.0429 0.146 Uiso 1 1 calc R
C32 C 0.4580(13) 0.6589(15) -0.0009(4) 0.117(9) Uani 1 1 d .
H32 H 0.4847 0.6308 0.0028 0.141 Uiso 1 1 calc R
C33 C 0.4079(16) 0.6610(13) 0.0211(4) 0.117(9) Uani 1 1 d .
H33 H 0.4004 0.6329 0.0398 0.141 Uiso 1 1 calc R
C34 C 0.2028(11) 0.6155(11) 0.0306(4) 0.072(5) Uani 1 1 d .
C35 C 0.1761(11) 0.6231(10) 0.0017(4) 0.076(5) Uani 1 1 d .
H35 H 0.2077 0.6686 -0.0103 0.091 Uiso 1 1 calc R
C36 C 0.1083(15) 0.5692(17) -0.0099(5) 0.118(8) Uani 1 1 d .
H36 H 0.0907 0.5761 -0.0295 0.141 Uiso 1 1 calc R
C37 C 0.0648(13) 0.5045(16) 0.0070(6) 0.120(9) Uani 1 1 d .
H37 H 0.0149 0.4674 -0.0008 0.144 Uiso 1 1 calc R
C38 C 0.0884(13) 0.4881(14) 0.0354(5) 0.122(9) Uani 1 1 d .
H38 H 0.0580 0.4396 0.0458 0.146 Uiso 1 1 calc R
C39 C 0.1580(12) 0.5461(11) 0.0474(4) 0.090(6) Uani 1 1 d .
H39 H 0.1757 0.5392 0.0670 0.107 Uiso 1 1 calc R
F1 F 0.0275(9) 0.9710(9) 0.0233(4) 0.176(7) Uani 1 1 d .
F2 F -0.0569(9) 0.9106(10) -0.0149(4) 0.186(7) Uani 1 1 d .
F3 F -0.0891(12) 0.9703(13) 0.0261(4) 0.210(8) Uani 1 1 d .
F4 F -0.040(2) 0.6024(18) -0.0585(7) 0.200(14) Uiso 0.50 1 d PD
F5 F -0.047(3) 0.594(2) -0.1071(8) 0.246(18) Uiso 0.50 1 d PD
F6 F -0.1547(15) 0.5104(19) -0.0770(6) 0.158(10) Uiso 0.50 1 d PD
F7 F -0.0834(15) 0.4529(15) -0.0566(5) 0.269(10) Uiso 1 1 d D
F8 F 0.0124(19) 0.5062(10) -0.0833 0.269(15) Uiso 1 2 d SD
C22 C 0.3701(17) 1.178(2) 0.1696(5) 0.254(18) Uiso 1 1 d D
H22A H 0.3729 1.2038 0.1897 0.305 Uiso 1 1 calc R
H22B H 0.3525 1.1222 0.1739 0.305 Uiso 1 1 calc R
C21 C 0.4474(14) 1.2152(19) 0.1550(7) 0.227(16) Uiso 1 1 d D
H21A H 0.4601 1.2680 0.1481 0.272 Uiso 1 1 calc R
H21B H 0.4862 1.2219 0.1711 0.272 Uiso 1 1 calc R

loop_
_atom_site_aniso_label
_atom_site_aniso_U_11
_atom_site_aniso_U_22
_atom_site_aniso_U_33
_atom_site_aniso_U_23
_atom_site_aniso_U_13
_atom_site_aniso_U_12
Pt1 0.0552(4) 0.0521(4) 0.0595(3) 0.0003(3) 0.0005(3) 0.0300(4)
P1 0.061(3) 0.058(3) 0.058(2) 0.000(2) -0.004(2) 0.033(3)
P2 0.092(6) 0.110(9) 0.211(11) -0.002(8) -0.001(4) 0.055(5)
O1 0.104(13) 0.101(12) 0.115(10) -0.036(8) -0.014(8) 0.033(10)
O4 0.129(16) 0.19(2) 0.133(12) -0.067(12) 0.016(10) 0.092(15)
N1 0.050(9) 0.053(9) 0.050(6) -0.005(6) -0.009(5) 0.015(8)
N2 0.071(10) 0.038(8) 0.060(7) 0.012(5) 0.007(7) 0.025(9)
N3 0.080(12) 0.065(11) 0.078(9) 0.013(7) 0.016(7) 0.049(10)
C1 0.052(11) 0.070(13) 0.059(9) -0.003(8) -0.003(8) 0.034(10)
C2 0.097(16) 0.066(13) 0.067(9) 0.009(8) 0.001(9) 0.048(12)
C3 0.060(12) 0.062(12) 0.077(10) -0.003(8) -0.008(9) 0.024(11)
C4 0.083(14) 0.049(11) 0.068(9) -0.006(8) -0.006(8) 0.039(11)
C5 0.043(10) 0.043(10) 0.052(8) 0.001(7) -0.004(7) 0.024(9)
C6 0.046(11) 0.074(13) 0.051(8) 0.009(7) 0.003(7) 0.043(10)
C7 0.040(11) 0.057(12) 0.065(9) -0.001(8) -0.002(7) 0.014(10)
C8 0.078(15) 0.108(18) 0.050(9) 0.000(9) 0.002(8) 0.072(14)
C9 0.080(13) 0.051(12) 0.057(9) -0.005(7) 0.008(8) 0.019(10)
C10 0.086(15) 0.049(11) 0.061(9) -0.004(8) 0.003(8) 0.042(11)
C11 0.034(10) 0.044(11) 0.091(10) 0.015(8) 0.005(8) 0.021(9)
C12 0.061(12) 0.086(14) 0.062(9) 0.005(8) 0.019(7) 0.053(11)
C13 0.100(17) 0.068(13) 0.068(10) 0.007(9) 0.004(10) 0.038(13)
C14 0.037(11) 0.082(16) 0.114(13) 0.011(12) 0.011(9) 0.032(11)
C15 0.051(13) 0.077(16) 0.151(16) -0.006(13) 0.004(12) 0.019(12)
C16 0.081(15) 0.079(14) 0.089(11) -0.004(9) 0.012(9) 0.054(13)
C17 0.086(15) 0.053(12) 0.075(11) 0.004(8) 0.016(9) 0.043(12)
C18 0.079(15) 0.079(15) 0.085(12) -0.004(9) 0.014(10) 0.036(13)
C25 0.13(3) 0.14(3) 0.20(3) 0.02(2) 0.06(2) 0.09(2)
C26 0.11(2) 0.052(13) 0.132(16) 0.022(10) 0.033(13) 0.042(13)
C27 0.086(15) 0.086(15) 0.053(13) 0.003(9) 0.003(9) 0.048(17)
C28 0.067(12) 0.055(11) 0.062(9) -0.003(8) 0.010(7) 0.033(10)
C29 0.102(16) 0.083(15) 0.074(10) 0.009(9) 0.003(9) 0.063(13)
C30 0.120(19) 0.13(2) 0.072(12) -0.001(10) 0.035(11) 0.081(17)
C31 0.13(2) 0.16(3) 0.087(15) -0.010(14) 0.052(13) 0.08(2)
C32 0.15(2) 0.23(3) 0.056(11) -0.001(13) 0.029(11) 0.16(2)
C33 0.22(3) 0.12(2) 0.064(11) -0.010(11) -0.022(13) 0.13(2)
C34 0.062(13) 0.078(14) 0.087(11) -0.024(9) -0.014(9) 0.043(11)
C35 0.082(15) 0.058(12) 0.083(11) -0.021(8) -0.036(10) 0.033(12)
C36 0.079(18) 0.15(3) 0.104(15) 0.017(16) -0.026(14) 0.042(18)
C37 0.062(16) 0.13(2) 0.124(18) -0.042(15) -0.040(14) 0.018(16)
C38 0.070(16) 0.10(2) 0.122(18) -0.005(13) -0.014(12) -0.011(15)
C39 0.093(16) 0.066(14) 0.094(12) 0.028(10) 0.019(12) 0.028(13)
F1 0.119(13) 0.115(12) 0.311(19) 0.026(12) -0.058(12) 0.071(11)
F2 0.113(13) 0.131(15) 0.238(16) -0.020(12) 0.024(11) 0.003(12)
F3 0.20(2) 0.24(2) 0.255(17) 0.023(15) 0.071(15) 0.153(19)

loop_
_atom_type_symbol
_atom_type_description
_atom_type_scat_dispersion_real
_atom_type_scat_dispersion_imag
_atom_type_scat_source
Pt Pt -1.7033 8.3905 'International Tables Vol C Tables 4.2.6.8 and 6.1.1.4'
P P 0.1023 0.0942 'International Tables Vol C Tables 4.2.6.8 and 6.1.1.4'
O O 0.0106 0.0060 'International Tables Vol C Tables 4.2.6.8 and 6.1.1.4'
N N 0.0061 0.0033 'International Tables Vol C Tables 4.2.6.8 and 6.1.1.4'
C C 0.0033 0.0016 'International Tables Vol C Tables 4.2.6.8 and 6.1.1.4'
F F 0.0171 0.0103 'International Tables Vol C Tables 4.2.6.8 and 6.1.1.4'
H H 0.0000 0.0000 'International Tables Vol C Tables 4.2.6.8 and 6.1.1.4'

loop_
_geom_angle_atom_site_label_1
_geom_angle_atom_site_label_2
_geom_angle_atom_site_label_3
_geom_angle
_geom_angle_site_symmetry_1
_geom_angle_site_symmetry_3
N2 Pt1 C12 79.7(6) . .
N2 Pt1 N1 75.1(5) . .
C12 Pt1 N1 154.9(6) . .
N2 Pt1 P1 176.9(3) . .
C12 Pt1 P1 99.4(5) . .
N1 Pt1 P1 105.7(4) . .
C28 P1 C27 102.1(8) . .
C28 P1 C34 99.2(7) . .
C27 P1 C34 107.8(6) . .
C28 P1 Pt1 116.1(6) . .
C27 P1 Pt1 117.5(6) . .
C34 P1 Pt1 112.1(6) . .
F1 P2 F1 87.3(15) 5_675 .
F1 P2 F2 90.0(9) 5_675 .
F1 P2 F2 85.0(10) . .
F1 P2 F2 85.0(10) 5_675 5_675
F1 P2 F2 90.0(9) . 5_675
F2 P2 F2 173.1(16) . 5_675
F1 P2 F3 175.9(12) 5_675 .
F1 P2 F3 88.8(9) . .
F2 P2 F3 91.1(10) . .
F2 P2 F3 93.5(10) 5_675 .
F1 P2 F3 88.8(9) 5_675 5_675
F1 P2 F3 175.9(12) . 5_675
F2 P2 F3 93.5(10) . 5_675
F2 P2 F3 91.1(10) 5_675 5_675
F3 P2 F3 95.1(15) . 5_675
F7 P3 F7 89.2(18) . 7_564
F7 P3 F4 105.7(19) . .
F7 P3 F4 165(2) 7_564 .
F7 P3 F5 176(2) . .
F7 P3 F5 87.3(19) 7_564 .
F4 P3 F5 78(2) . .
F7 P3 F6 90.8(17) . .
F7 P3 F6 95.6(17) 7_564 .
F4 P3 F6 83.0(18) . .
F5 P3 F6 87(2) . .
F7 P3 F8 73.6(15) . .
F7 P3 F8 73.4(15) 7_564 .
F4 P3 F8 111.7(17) . .
F5 P3 F8 107.3(18) . .
F6 P3 F8 161(2) . .
F7 P3 P3 47.4(11) . 7_564
F7 P3 P3 47.0(10) 7_564 7_564
F4 P3 P3 146.8(19) . 7_564
F5 P3 P3 130(2) . 7_564
F6 P3 P3 111.9(13) . 7_564
F8 P3 P3 49.0(10) . 7_564
C18 O1 C19 115.8(16) . .
C21 O2 C20 119(2) . .
C23 O3 C22 145(2) . .
C25 O4 C24 105(2) . .
C1 N1 C5 119.3(13) . .
C1 N1 Pt1 127.2(11) . .
C5 N1 Pt1 113.4(10) . .
C6 N2 C10 124.3(13) . .
C6 N2 Pt1 120.9(11) . .
C10 N2 Pt1 114.8(12) . .
C8 N3 C17 124.5(15) . .
C8 N3 C26 119.1(16) . .
C17 N3 C26 116.4(14) . .
N1 C1 C2 122.7(16) . .
C1 C2 C3 118.4(17) . .
C2 C3 C4 118.1(17) . .
C5 C4 C3 120.5(15) . .
N1 C5 C4 120.9(14) . .
N1 C5 C6 116.6(14) . .
C4 C5 C6 122.6(15) . .
N2 C6 C7 119.8(14) . .
N2 C6 C5 114.0(14) . .
C7 C6 C5 126.1(14) . .
C8 C7 C6 121.1(16) . .
C7 C8 N3 126.7(17) . .
C7 C8 C9 118.0(17) . .
N3 C8 C9 115.3(18) . .
C10 C9 C8 120.8(16) . .
N2 C10 C9 115.8(15) . .
N2 C10 C11 115.2(15) . .
C9 C10 C11 128.7(18) . .
C12 C11 C16 122.5(15) . .
C12 C11 C10 115.3(15) . .
C16 C11 C10 122.0(16) . .
C11 C12 C13 115.2(16) . .
C11 C12 Pt1 114.8(12) . .
C13 C12 Pt1 130.0(13) . .
C14 C13 C12 123.5(17) . .
C15 C14 C13 118.7(17) . .
C14 C15 C16 120.6(18) . .
C15 C16 C11 119.1(17) . .
N3 C17 C18 115.5(12) . .
O1 C18 C17 107.5(13) . .
C20 C19 O1 112.6(15) . .
C19 C20 O2 111.1(15) . .
O3 C23 C24 110.6(15) . .
O4 C24 C23 106.3(15) . .
O4 C25 C26 107(2) . .
N3 C26 C25 107.7(16) . .
P1 C27 P1 119.8(13) . 3_665
C33 C28 C29 118.0(15) . .
C33 C28 P1 126.9(14) . .
C29 C28 P1 115.0(12) . .
C30 C29 C28 114.8(17) . .
C31 C30 C29 122.0(18) . .
C32 C31 C30 123.6(17) . .
C31 C32 C33 117(2) . .
C32 C33 C28 124.3(18) . .
C35 C34 C39 118.6(17) . .
C35 C34 P1 116.2(15) . .
C39 C34 P1 125.1(14) . .
C36 C35 C34 122.4(19) . .
C35 C36 C37 118(2) . .
C36 C37 C38 124(2) . .
C39 C38 C37 116(2) . .
C38 C39 C34 120.0(19) . .
P3 F7 P3 85.6(17) . 7_564
P3 F8 P3 82(2) 7_564 .
C21 C22 O3 109.5(16) . .
O2 C21 C22 116.5(18) . .

loop_
_geom_bond_atom_site_label_1
_geom_bond_atom_site_label_2
_geom_bond_distance
_geom_bond_site_symmetry_2
Pt1 N2 1.998(12) .
Pt1 C12 2.028(17) .
Pt1 N1 2.172(12) .
Pt1 P1 2.249(4) .
P1 C28 1.845(15) .
P1 C27 1.855(13) .
P1 C34 1.867(18) .
P2 F1 1.586(15) 5_675
P2 F1 1.586(15) .
P2 F2 1.628(17) .
P2 F2 1.628(17) 5_675
P2 F3 1.635(18) .
P2 F3 1.635(18) 5_675
P3 F7 1.607(16) .
P3 F7 1.62(3) 7_564
P3 F4 1.632(18) .
P3 F5 1.639(19) .
P3 F6 1.664(18) .
P3 F8 1.670(17) .
P3 P3 2.19(4) 7_564
O1 C18 1.41(2) .
O1 C19 1.456(16) .
O2 C21 1.418(18) .
O2 C20 1.467(17) .
O3 C23 1.431(17) .
O3 C22 1.447(18) .
O4 C25 1.30(3) .
O4 C24 1.459(17) .
N1 C1 1.335(18) .
N1 C5 1.338(17) .
N2 C6 1.344(18) .
N2 C10 1.36(2) .
N3 C8 1.40(2) .
N3 C17 1.47(2) .
N3 C26 1.50(2) .
C1 C2 1.37(2) .
C2 C3 1.37(2) .
C3 C4 1.40(2) .
C4 C5 1.35(2) .
C5 C6 1.40(2) .
C6 C7 1.37(2) .
C7 C8 1.35(2) .
C8 C9 1.44(2) .
C9 C10 1.41(2) .
C10 C11 1.43(2) .
C11 C12 1.34(2) .
C11 C16 1.41(2) .
C12 C13 1.44(2) .
C13 C14 1.37(2) .
C14 C15 1.34(3) .
C15 C16 1.40(2) .
C17 C18 1.56(2) .
C19 C20 1.43(2) .
C23 C24 1.47(2) .
C25 C26 1.62(3) .
C27 P1 1.855(13) 3_665
C28 C33 1.36(2) .
C28 C29 1.47(2) .
C29 C30 1.38(2) .
C30 C31 1.36(3) .
C31 C32 1.31(3) .
C32 C33 1.36(3) .
C34 C35 1.36(2) .
C34 C39 1.38(2) .
C35 C36 1.30(3) .
C36 C37 1.32(3) .
C37 C38 1.37(3) .
C38 C39 1.35(3) .
F7 P3 1.62(3) 7_564
F8 P3 1.670(17) 7_564
C22 C21 1.43(2) .
